data_7109115
loop_
_publ_author_name
'James E. M. Lewis'
'C. John McAdam'
'Michael G. Gardiner'
'James D. Crowley'

_publ_section_title
;
 A facile 'click' approach to functionalised metallosupramolecular
 architectures
;
_journal_name_full Chem.Commun.
_journal_page_first 3398
_journal_paper_doi 10.1039/c3cc41209a
_journal_volume 49
_journal_year 2013
_chemical_formula_sum 'C64 H52.5 B0 Cl F0 Fe2 N13 O2.75 Pd Pt0.5'
_chemical_formula_weight 1398.79
_chemical_name_systematic
;
?
;
_space_group_IT_number 2
_symmetry_cell_setting triclinic
_symmetry_space_group_name_Hall '-P 1'
_symmetry_space_group_name_H-M 'P -1'
_atom_sites_solution_hydrogens geom
_atom_sites_solution_primary direct
_atom_sites_solution_secondary difmap
_audit_creation_method SHELXL-97
_cell_angle_alpha 105.56(3)
_cell_angle_beta 94.22(3)
_cell_angle_gamma 90.62(3)
_cell_formula_units_Z 4
_cell_length_a 14.809(3)
_cell_length_b 21.668(4)
_cell_length_c 24.158(5)
_cell_measurement_reflns_used 53466
_cell_measurement_temperature 173(2)
_cell_measurement_theta_max 31.08
_cell_measurement_theta_min 1.12
_cell_volume 7444(3)
_computing_cell_refinement XDS
_computing_data_collection BLU-ICE
_computing_data_reduction XDS
_computing_structure_refinement 'SHELXL-97 (Sheldrick, 2008)'
_computing_structure_solution 'SHELXS-97 (Sheldrick, 2008)'
_diffrn_ambient_temperature 100(2)
_diffrn_detector_area_resol_mean 'ADSC Q315'
_diffrn_measured_fraction_theta_full 0.872
_diffrn_measured_fraction_theta_max 0.872
_diffrn_measurement_device_type '3-ID1 Australian Synchrotron'
_diffrn_measurement_method Rotation
_diffrn_radiation_monochromator Si<111>
_diffrn_radiation_source 'Synchrotron ID'
_diffrn_radiation_type Synchrotron
_diffrn_radiation_wavelength 0.71080
_diffrn_reflns_av_R_equivalents 0.0724
_diffrn_reflns_av_sigmaI/netI 0.0700
_diffrn_reflns_limit_h_max 21
_diffrn_reflns_limit_h_min -21
_diffrn_reflns_limit_k_max 30
_diffrn_reflns_limit_k_min -30
_diffrn_reflns_limit_l_max 33
_diffrn_reflns_limit_l_min -33
_diffrn_reflns_number 158104
_diffrn_reflns_theta_full 31.08
_diffrn_reflns_theta_max 31.08
_diffrn_reflns_theta_min 1.12
_exptl_absorpt_coefficient_mu 1.641
_exptl_absorpt_correction_type none
_exptl_crystal_colour Orange
_exptl_crystal_density_diffrn 1.248
_exptl_crystal_density_method 'not measured'
_exptl_crystal_description Plate
_exptl_crystal_F_000 2814
_exptl_crystal_size_max 0.10
_exptl_crystal_size_mid 0.10
_exptl_crystal_size_min 0.02
_platon_squeeze_details
;
Highly disordered tetrafluoroborate anions and solvent molecules. The number of
electrons is consistent with four tetrafluoroborate anions and three molecules
of DMF.
;
_refine_diff_density_max 4.105
_refine_diff_density_min -3.383
_refine_diff_density_rms 0.165
_refine_ls_extinction_method none
_refine_ls_goodness_of_fit_ref 1.020
_refine_ls_hydrogen_treatment constr
_refine_ls_matrix_type full
_refine_ls_number_parameters 1509
_refine_ls_number_reflns 41676
_refine_ls_number_restraints 0
_refine_ls_restrained_S_all 1.020
_refine_ls_R_factor_all 0.1352
_refine_ls_R_factor_gt 0.0945
_refine_ls_shift/su_max 0.001
_refine_ls_shift/su_mean 0.000
_refine_ls_structure_factor_coef Fsqd
_refine_ls_weighting_details 'calc w=1/[\s^2^(Fo^2^)+(0.2000P)^2^+0.0000P] where P=(Fo^2^+2Fc^2^)/3'
_refine_ls_weighting_scheme calc
_refine_ls_wR_factor_gt 0.2832
_refine_ls_wR_factor_ref 0.3095
_reflns_number_gt 22943
_reflns_number_total 41676
_reflns_threshold_expression >2sigma(I)
_cod_data_source_file c3cc41209a.txt
_cod_data_source_block jl241hg
_cod_original_sg_symbol_H-M P-1
_cod_original_formula_sum 'C64 H52.50 B0 Cl F0 Fe2 N13 O2.75 Pd Pt0.50'
_cod_database_code 7109115

loop_
_symmetry_equiv_pos_as_xyz
'x, y, z'
'-x, -y, -z'

loop_
_atom_site_label
_atom_site_type_symbol
_atom_site_fract_x
_atom_site_fract_y
_atom_site_fract_z
_atom_site_U_iso_or_equiv
_atom_site_adp_type
_atom_site_occupancy
_atom_site_symmetry_multiplicity
_atom_site_calc_flag
_atom_site_refinement_flags
_atom_site_disorder_assembly
_atom_site_disorder_group
Pd1 Pd 1.10051(4) 0.24166(3) -0.00171(2) 0.06115(15) Uani 1 1 d . . .
C1 C 0.9158(5) 0.2915(4) 0.0225(3) 0.0653(18) Uani 1 1 d . . .
H1 H 0.9399 0.3301 0.0172 0.078 Uiso 1 1 calc R . .
N1 N 0.9700(5) 0.2413(3) 0.0187(3) 0.0639(14) Uani 1 1 d . . .
C2 C 0.9384(8) 0.1889(5) 0.0304(4) 0.086(3) Uani 1 1 d . . .
H2 H 0.9785 0.1551 0.0310 0.103 Uiso 1 1 calc R . .
C3 C 0.8510(9) 0.1817(6) 0.0416(6) 0.107(4) Uani 1 1 d . . .
H3 H 0.8302 0.1428 0.0481 0.128 Uiso 1 1 calc R . .
C4 C 0.7924(7) 0.2314(5) 0.0434(4) 0.086(3) Uani 1 1 d . . .
H4 H 0.7310 0.2265 0.0509 0.103 Uiso 1 1 calc R . .
C5 C 0.8233(6) 0.2882(5) 0.0343(4) 0.074(2) Uani 1 1 d . . .
C6 C 0.7656(5) 0.3398(4) 0.0404(3) 0.0693(19) Uani 1 1 d . . .
C7 C 0.7096(6) 0.3786(5) 0.0462(3) 0.073(2) Uani 1 1 d . . .
C8 C 0.6371(5) 0.4230(5) 0.0557(3) 0.073(2) Uani 1 1 d . . .
C9 C 0.5577(5) 0.4064(5) 0.0730(4) 0.072(2) Uani 1 1 d . . .
H9 H 0.5492 0.3643 0.0772 0.087 Uiso 1 1 calc R . .
C10 C 0.4886(5) 0.4494(5) 0.0849(4) 0.079(2) Uani 1 1 d . . .
C11 C 0.5011(5) 0.5099(5) 0.0759(4) 0.075(2) Uani 1 1 d . . .
H11 H 0.4540 0.5399 0.0811 0.091 Uiso 1 1 calc R . .
C12 C 0.5832(5) 0.5248(5) 0.0595(3) 0.0697(19) Uani 1 1 d . . .
N2 N 0.6523(4) 0.4836(4) 0.0475(3) 0.0707(17) Uani 1 1 d . . .
C13 C 0.6003(6) 0.5889(6) 0.0517(4) 0.085(3) Uani 1 1 d . . .
C14 C 0.6131(6) 0.6407(5) 0.0457(4) 0.071(2) Uani 1 1 d . . .
C15 C 0.6437(6) 0.6991(5) 0.0397(3) 0.079(2) Uani 1 1 d . . .
C16 C 0.5916(8) 0.7543(6) 0.0475(5) 0.100(4) Uani 1 1 d . . .
H16 H 0.5301 0.7529 0.0559 0.119 Uiso 1 1 calc R . .
C17 C 0.6304(9) 0.8098(6) 0.0427(5) 0.107(4) Uani 1 1 d . . .
H17 H 0.5960 0.8474 0.0484 0.128 Uiso 1 1 calc R . .
C18 C 0.7179(8) 0.8114(5) 0.0298(4) 0.090(3) Uani 1 1 d . . .
H18 H 0.7441 0.8506 0.0271 0.108 Uiso 1 1 calc R . .
C19 C 0.7305(6) 0.7042(4) 0.0251(3) 0.0649(18) Uani 1 1 d . . .
H19 H 0.7657 0.6669 0.0178 0.078 Uiso 1 1 calc R . .
N3 N 0.7686(5) 0.7588(4) 0.0207(3) 0.0711(17) Uani 1 1 d . . .
C20 C 0.3982(6) 0.4295(6) 0.1048(5) 0.091(3) Uani 1 1 d . . .
H20A H 0.3710 0.4679 0.1291 0.109 Uiso 1 1 calc R . .
H20B H 0.3554 0.4115 0.0707 0.109 Uiso 1 1 calc R . .
N4 N 0.4104(5) 0.3857(5) 0.1349(3) 0.083(2) Uani 1 1 d . . .
N5 N 0.3936(5) 0.3241(6) 0.1102(4) 0.097(3) Uani 1 1 d . . .
N6 N 0.4283(6) 0.2873(6) 0.1432(5) 0.113(3) Uani 1 1 d . . .
C21 C 0.4561(6) 0.3947(8) 0.1871(5) 0.101(4) Uani 1 1 d . . .
H21 H 0.4764 0.4345 0.2131 0.121 Uiso 1 1 calc R . .
C22 C 0.4666(6) 0.3383(7) 0.1944(4) 0.091(3) Uani 1 1 d . . .
C23 C 0.5146(7) 0.3208(8) 0.2432(7) 0.120(5) Uani 1 1 d . . .
C24 C 0.5547(6) 0.3616(8) 0.2916(5) 0.102(4) Uani 1 1 d . . .
H24 H 0.5547 0.4069 0.2989 0.122 Uiso 1 1 calc R . .
C25 C 0.5960(8) 0.3301(11) 0.3295(8) 0.146(7) Uani 1 1 d . . .
H25 H 0.6280 0.3492 0.3658 0.175 Uiso 1 1 calc R . .
C26 C 0.5796(7) 0.2611(9) 0.3018(6) 0.121(5) Uani 1 1 d . . .
H26 H 0.5987 0.2254 0.3149 0.145 Uiso 1 1 calc R . .
C27 C 0.5308(9) 0.2620(12) 0.2530(10) 0.194(11) Uani 1 1 d . . .
H27 H 0.5082 0.2234 0.2261 0.232 Uiso 1 1 calc R . .
Fe1 Fe 0.64780(9) 0.30100(13) 0.25008(9) 0.1319(9) Uani 1 1 d . . .
C28 C 0.7141(10) 0.2479(12) 0.1800(8) 0.160(8) Uani 1 1 d . . .
H28 H 0.6928 0.2095 0.1524 0.192 Uiso 1 1 calc R . .
C29 C 0.7030(8) 0.3105(10) 0.1771(7) 0.132(6) Uani 1 1 d . . .
H29 H 0.6731 0.3220 0.1453 0.159 Uiso 1 1 calc R . .
C30 C 0.7440(8) 0.3572(10) 0.2301(8) 0.139(6) Uani 1 1 d . . .
H30 H 0.7431 0.4024 0.2370 0.167 Uiso 1 1 calc R . .
C31 C 0.7839(9) 0.3258(12) 0.2683(8) 0.147(7) Uani 1 1 d . . .
H31 H 0.8138 0.3451 0.3052 0.177 Uiso 1 1 calc R . .
C32 C 0.7704(7) 0.2550(11) 0.2398(7) 0.138(7) Uani 1 1 d . . .
H32 H 0.7916 0.2211 0.2548 0.166 Uiso 1 1 calc R . .
C33 C 1.1415(5) 0.3358(4) 0.1119(3) 0.0564(15) Uani 1 1 d . . .
H33 H 1.1140 0.3646 0.0927 0.068 Uiso 1 1 calc R . .
N7 N 1.1449(4) 0.2744(3) 0.0835(2) 0.0612(14) Uani 1 1 d . . .
C34 C 1.1854(5) 0.2337(4) 0.1116(3) 0.0635(17) Uani 1 1 d . . .
H34 H 1.1894 0.1899 0.0913 0.076 Uiso 1 1 calc R . .
C35 C 1.2197(5) 0.2534(5) 0.1669(4) 0.071(2) Uani 1 1 d . . .
H35 H 1.2463 0.2234 0.1850 0.085 Uiso 1 1 calc R . .
C36 C 1.2165(4) 0.3167(4) 0.1971(3) 0.0612(17) Uani 1 1 d . . .
H36 H 1.2405 0.3312 0.2362 0.073 Uiso 1 1 calc R . .
C37 C 1.1765(5) 0.3591(4) 0.1684(3) 0.0614(16) Uani 1 1 d . . .
C38 C 1.1666(6) 0.4273(5) 0.1974(4) 0.072(2) Uani 1 1 d . . .
C39 C 1.1542(7) 0.4806(5) 0.2216(4) 0.080(2) Uani 1 1 d . . .
C40 C 1.1392(8) 0.5436(5) 0.2565(4) 0.091(3) Uani 1 1 d . . .
C41 C 1.1647(10) 0.5613(4) 0.3160(5) 0.115(5) Uani 1 1 d . . .
H41 H 1.1904 0.5313 0.3345 0.138 Uiso 1 1 calc R . .
C42 C 1.1512(12) 0.6230(5) 0.3464(5) 0.136(6) Uani 1 1 d . . .
C43 C 1.1133(10) 0.6646(4) 0.3193(5) 0.113(5) Uani 1 1 d . . .
H43 H 1.1029 0.7075 0.3400 0.136 Uiso 1 1 calc R . .
C44 C 1.0900(8) 0.6427(4) 0.2605(4) 0.091(3) Uani 1 1 d . . .
N8 N 1.1021(6) 0.5842(4) 0.2294(3) 0.080(2) Uani 1 1 d . . .
C45 C 1.0492(8) 0.6895(4) 0.2311(4) 0.082(2) Uani 1 1 d . . .
C46 C 1.0239(7) 0.7288(4) 0.2090(4) 0.080(2) Uani 1 1 d . . .
C47 C 0.9936(7) 0.7742(4) 0.1760(4) 0.079(2) Uani 1 1 d . . .
C48 C 0.9905(7) 0.8386(4) 0.2033(4) 0.083(2) Uani 1 1 d . . .
H48 H 1.0095 0.8549 0.2431 0.099 Uiso 1 1 calc R . .
C49 C 0.9597(8) 0.8780(5) 0.1717(4) 0.088(3) Uani 1 1 d . . .
H49 H 0.9561 0.9225 0.1894 0.106 Uiso 1 1 calc R . .
C50 C 0.9328(7) 0.8533(4) 0.1124(4) 0.081(2) Uani 1 1 d . . .
H50 H 0.9096 0.8814 0.0910 0.097 Uiso 1 1 calc R . .
N9 N 0.9392(5) 0.7926(3) 0.0866(2) 0.0654(16) Uani 1 1 d . . .
C51 C 0.9727(6) 0.7518(4) 0.1174(3) 0.0693(19) Uani 1 1 d . . .
H51 H 0.9815 0.7081 0.0982 0.083 Uiso 1 1 calc R . .
C52 C 1.1963(15) 0.6435(5) 0.4083(6) 0.167(9) Uani 1 1 d . . .
H52A H 1.1793 0.6121 0.4291 0.201 Uiso 1 1 calc R . .
H52B H 1.2629 0.6437 0.4069 0.201 Uiso 1 1 calc R . .
N10 N 1.1693(10) 0.7065(4) 0.4391(4) 0.111(4) Uani 1 1 d . . .
N11 N 1.0933(10) 0.7134(5) 0.4651(6) 0.133(6) Uani 1 1 d . . .
N12 N 1.0819(6) 0.7768(4) 0.4877(3) 0.094(3) Uani 1 1 d . . .
C53 C 1.2081(8) 0.7604(4) 0.4414(4) 0.084(3) Uani 1 1 d . . .
H53 H 1.2631 0.7672 0.4256 0.101 Uiso 1 1 calc R . .
C54 C 1.1529(5) 0.8068(4) 0.4718(3) 0.0636(17) Uani 1 1 d . . .
C55 C 1.1613(4) 0.8759(3) 0.4855(3) 0.0520(13) Uani 1 1 d . . .
C56 C 1.0951(5) 0.9177(4) 0.5083(3) 0.0632(17) Uani 1 1 d . . .
H56 H 1.0378 0.9060 0.5184 0.076 Uiso 1 1 calc R . .
C57 C 1.1281(5) 0.9817(4) 0.5142(3) 0.0652(17) Uani 1 1 d . . .
H57 H 1.0971 1.0200 0.5290 0.078 Uiso 1 1 calc R . .
C58 C 1.2145(4) 0.9772(3) 0.4941(3) 0.0546(14) Uani 1 1 d . . .
H58 H 1.2525 1.0125 0.4931 0.065 Uiso 1 1 calc R . .
C59 C 1.2359(4) 0.9141(4) 0.4761(3) 0.0564(15) Uani 1 1 d . . .
H59 H 1.2905 0.8983 0.4602 0.068 Uiso 1 1 calc R . .
Fe2 Fe 1.12451(7) 0.92790(5) 0.42904(4) 0.0547(2) Uani 1 1 d . . .
C60 C 1.0889(9) 0.8621(4) 0.3538(4) 0.092(3) Uani 1 1 d . . .
H60 H 1.0899 0.8169 0.3470 0.110 Uiso 1 1 calc R . .
C61 C 1.0144(6) 0.9019(5) 0.3738(4) 0.080(3) Uani 1 1 d . . .
H61 H 0.9581 0.8886 0.3841 0.096 Uiso 1 1 calc R . .
C62 C 1.0427(5) 0.9653(4) 0.3750(4) 0.0674(19) Uani 1 1 d . . .
H62 H 1.0068 1.0020 0.3858 0.081 Uiso 1 1 calc R . .
C63 C 1.1289(5) 0.9658(4) 0.3586(3) 0.0675(18) Uani 1 1 d . . .
H63 H 1.1627 1.0023 0.3560 0.081 Uiso 1 1 calc R . .
C64 C 1.1592(7) 0.9013(5) 0.3460(3) 0.082(2) Uani 1 1 d . . .
H64 H 1.2173 0.8877 0.3344 0.098 Uiso 1 1 calc R . .
Pt2 Pt 0.92620(2) 0.510693(16) -0.051678(13) 0.06919(12) Uani 1 1 d . . .
N50 N 0.9415(5) 0.4251(3) -0.1099(3) 0.0720(16) Uani 1 1 d . . .
H50A H 0.9840 0.4296 -0.1340 0.086 Uiso 1 1 calc R . .
H50B H 0.8878 0.4117 -0.1307 0.086 Uiso 1 1 calc R . .
H50C H 0.9597 0.3957 -0.0910 0.086 Uiso 1 1 calc R . .
N51 N 0.8292(6) 0.4689(5) -0.0149(4) 0.094(2) Uani 1 1 d . . .
H51A H 0.8077 0.4990 0.0147 0.113 Uiso 1 1 calc R . .
H51B H 0.8544 0.4371 -0.0014 0.113 Uiso 1 1 calc R . .
H51C H 0.7829 0.4522 -0.0419 0.113 Uiso 1 1 calc R . .
Cl50 Cl 0.90743(15) 0.60744(11) 0.01477(9) 0.0741(5) Uani 1 1 d . . .
Cl51 Cl 1.03450(17) 0.55371(12) -0.09613(10) 0.0820(6) Uani 1 1 d . . .
Pd2 Pd 0.93499(3) 0.75530(2) -0.359536(18) 0.04180(11) Uani 1 1 d . . .
C65 C 0.7789(4) 0.6662(3) -0.3811(3) 0.0557(15) Uani 1 1 d . . .
H65 H 0.8199 0.6370 -0.4017 0.067 Uiso 1 1 calc R . .
N13 N 0.8068(3) 0.7267(3) -0.3557(2) 0.0484(11) Uani 1 1 d . . .
C66 C 0.7512(4) 0.7677(3) -0.3255(3) 0.0557(15) Uani 1 1 d . . .
H66 H 0.7729 0.8101 -0.3066 0.067 Uiso 1 1 calc R . .
C67 C 0.6629(5) 0.7505(4) -0.3206(4) 0.0661(18) Uani 1 1 d . . .
H67 H 0.6233 0.7811 -0.3001 0.079 Uiso 1 1 calc R . .
C68 C 0.6336(5) 0.6893(4) -0.3456(4) 0.0655(18) Uani 1 1 d . . .
H68 H 0.5737 0.6762 -0.3413 0.079 Uiso 1 1 calc R . .
C69 C 0.6910(5) 0.6452(4) -0.3778(3) 0.0627(17) Uani 1 1 d . . .
C70 C 0.6619(5) 0.5808(4) -0.4024(4) 0.072(2) Uani 1 1 d . . .
C71 C 0.6345(5) 0.5276(4) -0.4224(5) 0.080(2) Uani 1 1 d . . .
C72 C 0.6043(5) 0.4611(4) -0.4426(4) 0.071(2) Uani 1 1 d . . .
C73 C 0.5304(5) 0.4389(4) -0.4205(4) 0.082(3) Uani 1 1 d . . .
H73 H 0.4988 0.4672 -0.3919 0.098 Uiso 1 1 calc R . .
C74 C 0.5029(5) 0.3735(4) -0.4413(4) 0.077(2) Uani 1 1 d . . .
C75 C 0.5522(5) 0.3349(4) -0.4820(3) 0.0655(18) Uani 1 1 d . . .
H75 H 0.5353 0.2909 -0.4971 0.079 Uiso 1 1 calc R . .
C76 C 0.6272(4) 0.3601(4) -0.5014(3) 0.0623(17) Uani 1 1 d . . .
N14 N 0.6540(4) 0.4225(3) -0.4818(3) 0.0695(17) Uani 1 1 d . . .
C77 C 0.6845(4) 0.3198(4) -0.5394(3) 0.0605(17) Uani 1 1 d . . .
C78 C 0.7316(4) 0.2821(4) -0.5685(3) 0.0575(16) Uani 1 1 d . . .
C79 C 0.7903(4) 0.2372(4) -0.6027(3) 0.0557(15) Uani 1 1 d . . .
C80 C 0.7616(5) 0.1756(4) -0.6324(4) 0.074(2) Uani 1 1 d . . .
H80 H 0.7008 0.1617 -0.6316 0.088 Uiso 1 1 calc R . .
C81 C 0.8216(6) 0.1344(4) -0.6633(4) 0.077(2) Uani 1 1 d . . .
H81 H 0.8032 0.0914 -0.6827 0.092 Uiso 1 1 calc R . .
C82 C 0.9078(5) 0.1561(4) -0.6657(3) 0.0638(17) Uani 1 1 d . . .
H82 H 0.9485 0.1282 -0.6882 0.077 Uiso 1 1 calc R . .
N15 N 0.9363(3) 0.2159(3) -0.6370(2) 0.0494(11) Uani 1 1 d . . .
C83 C 0.8796(4) 0.2559(3) -0.6067(3) 0.0506(13) Uani 1 1 d . . .
H83 H 0.9002 0.2984 -0.5873 0.061 Uiso 1 1 calc R . .
C84 C 0.4233(6) 0.3505(4) -0.4155(5) 0.086(3) Uani 1 1 d . . .
H84A H 0.4436 0.3423 -0.3782 0.103 Uiso 1 1 calc R . .
H84B H 0.3770 0.3838 -0.4084 0.103 Uiso 1 1 calc R . .
N16 N 0.3843(4) 0.2912(3) -0.4558(3) 0.0702(17) Uani 1 1 d . . .
N17 N 0.3330(4) 0.2948(3) -0.5042(3) 0.0699(17) Uani 1 1 d . . .
N18 N 0.3188(4) 0.2365(3) -0.5347(3) 0.0675(16) Uani 1 1 d . . .
C85 C 0.4032(5) 0.2300(4) -0.4588(3) 0.0617(17) Uani 1 1 d . . .
H85 H 0.4382 0.2148 -0.4309 0.074 Uiso 1 1 calc R . .
C86 C 0.3629(4) 0.1944(4) -0.5090(4) 0.0617(17) Uani 1 1 d . . .
C87 C 0.3656(5) 0.1264(4) -0.5351(4) 0.0673(19) Uani 1 1 d . . .
C88 C 0.3319(5) 0.0920(4) -0.5915(5) 0.087(3) Uani 1 1 d . . .
H88 H 0.2958 0.1084 -0.6182 0.104 Uiso 1 1 calc R . .
C89 C 0.3621(8) 0.0293(5) -0.6005(8) 0.123(5) Uani 1 1 d . . .
H89 H 0.3502 -0.0039 -0.6352 0.148 Uiso 1 1 calc R . .
C90 C 0.4115(8) 0.0224(4) -0.5518(7) 0.105(4) Uani 1 1 d . . .
H90 H 0.4383 -0.0157 -0.5469 0.127 Uiso 1 1 calc R . .
C91 C 0.4146(6) 0.0816(4) -0.5116(5) 0.078(2) Uani 1 1 d . . .
H91 H 0.4446 0.0910 -0.4741 0.093 Uiso 1 1 calc R . .
Fe3 Fe 0.46874(6) 0.09130(5) -0.58393(5) 0.0607(3) Uani 1 1 d . . .
C92 C 0.5194(5) 0.1175(4) -0.6506(4) 0.0690(19) Uani 1 1 d . . .
H92 H 0.4861 0.1184 -0.6855 0.083 Uiso 1 1 calc R . .
C93 C 0.5658(5) 0.0657(4) -0.6414(3) 0.0675(19) Uani 1 1 d . . .
H93 H 0.5702 0.0255 -0.6690 0.081 Uiso 1 1 calc R . .
C94 C 0.6055(5) 0.0826(4) -0.5840(4) 0.0658(18) Uani 1 1 d . . .
H94 H 0.6413 0.0561 -0.5661 0.079 Uiso 1 1 calc R . .
C95 C 0.5819(4) 0.1466(4) -0.5583(3) 0.0611(17) Uani 1 1 d . . .
H95 H 0.5987 0.1703 -0.5197 0.073 Uiso 1 1 calc R . .
C96 C 0.5288(4) 0.1693(4) -0.6001(3) 0.0573(15) Uani 1 1 d . . .
H96 H 0.5047 0.2107 -0.5950 0.069 Uiso 1 1 calc R . .
C97 C 0.9875(5) 0.6651(4) -0.2928(3) 0.0588(16) Uani 1 1 d . . .
H97 H 0.9768 0.6345 -0.3292 0.071 Uiso 1 1 calc R . .
N19 N 0.9713(3) 0.7276(3) -0.2881(2) 0.0481(11) Uani 1 1 d . . .
C98 C 0.9848(4) 0.7708(4) -0.2367(3) 0.0551(14) Uani 1 1 d . . .
H98 H 0.9736 0.8146 -0.2336 0.066 Uiso 1 1 calc R . .
C99 C 1.0155(5) 0.7522(4) -0.1867(3) 0.0659(19) Uani 1 1 d . . .
H99 H 1.0237 0.7831 -0.1503 0.079 Uiso 1 1 calc R . .
C100 C 1.0330(5) 0.6895(4) -0.1915(3) 0.0625(17) Uani 1 1 d . . .
H100 H 1.0541 0.6763 -0.1584 0.075 Uiso 1 1 calc R . .
C101 C 1.0198(5) 0.6448(4) -0.2449(3) 0.0582(16) Uani 1 1 d . . .
C102 C 1.0420(6) 0.5799(5) -0.2522(3) 0.072(2) Uani 1 1 d . . .
C103 C 1.0683(7) 0.5251(4) -0.2609(4) 0.078(2) Uani 1 1 d . . .
C104 C 1.1067(7) 0.4655(4) -0.2619(4) 0.077(2) Uani 1 1 d . . .
C105 C 1.1516(7) 0.4570(4) -0.2126(4) 0.077(2) Uani 1 1 d . . .
H105 H 1.1539 0.4902 -0.1776 0.093 Uiso 1 1 calc R . .
C106 C 1.1926(7) 0.4006(4) -0.2145(4) 0.081(2) Uani 1 1 d . . .
C107 C 1.1831(7) 0.3518(4) -0.2672(4) 0.078(2) Uani 1 1 d . . .
H107 H 1.2085 0.3112 -0.2697 0.093 Uiso 1 1 calc R . .
C108 C 1.1376(8) 0.3633(5) -0.3143(4) 0.085(3) Uani 1 1 d . . .
N20 N 1.1005(6) 0.4207(4) -0.3133(3) 0.0787(19) Uani 1 1 d . . .
C109 C 1.1355(7) 0.3159(5) -0.3678(4) 0.082(2) Uani 1 1 d . . .
C110 C 1.1356(6) 0.2776(4) -0.4140(4) 0.075(2) Uani 1 1 d . . .
C111 C 1.1325(5) 0.2314(4) -0.4699(3) 0.0611(16) Uani 1 1 d . . .
C112 C 1.1488(4) 0.1676(3) -0.4761(3) 0.0575(15) Uani 1 1 d . . .
H112 H 1.1654 0.1520 -0.4437 0.069 Uiso 1 1 calc R . .
C113 C 1.1400(4) 0.1274(3) -0.5310(3) 0.0585(16) Uani 1 1 d . . .
H113 H 1.1498 0.0829 -0.5374 0.070 Uiso 1 1 calc R . .
C114 C 1.1166(4) 0.1527(3) -0.5769(3) 0.0509(13) Uani 1 1 d . . .
H114 H 1.1117 0.1246 -0.6148 0.061 Uiso 1 1 calc R . .
N21 N 1.1008(3) 0.2136(2) -0.5703(2) 0.0450(10) Uani 1 1 d . . .
C115 C 1.1068(4) 0.2532(3) -0.5184(3) 0.0543(14) Uani 1 1 d . . .
H115 H 1.0936 0.2971 -0.5136 0.065 Uiso 1 1 calc R . .
C116 C 1.2475(9) 0.3937(4) -0.1621(4) 0.099(4) Uani 1 1 d . . .
H11A H 1.3057 0.4180 -0.1579 0.118 Uiso 1 1 calc R . .
H11B H 1.2146 0.4125 -0.1276 0.118 Uiso 1 1 calc R . .
N22 N 1.2660(6) 0.3255(3) -0.1649(3) 0.0738(18) Uani 1 1 d . . .
N23 N 1.2029(5) 0.2912(4) -0.1479(3) 0.0754(19) Uani 1 1 d . . .
N24 N 1.2313(5) 0.2342(3) -0.1599(3) 0.0670(15) Uani 1 1 d . . .
C117 C 1.3327(6) 0.2912(4) -0.1896(4) 0.072(2) Uani 1 1 d . . .
H117 H 1.3826 0.3046 -0.2066 0.086 Uiso 1 1 calc R . .
C118 C 1.3114(6) 0.2311(4) -0.1843(3) 0.0658(18) Uani 1 1 d . . .
C119 C 1.3567(6) 0.1714(4) -0.2055(4) 0.073(2) Uani 1 1 d . . .
C120 C 1.4320(6) 0.1619(5) -0.2410(4) 0.087(3) Uani 1 1 d . . .
H120 H 1.4625 0.1939 -0.2534 0.105 Uiso 1 1 calc R . .
C121 C 1.4525(7) 0.0957(5) -0.2541(5) 0.088(3) Uani 1 1 d . . .
H121 H 1.5013 0.0763 -0.2751 0.106 Uiso 1 1 calc R . .
C122 C 1.3884(9) 0.0641(5) -0.2308(4) 0.097(3) Uani 1 1 d . . .
H122 H 1.3828 0.0191 -0.2360 0.116 Uiso 1 1 calc R . .
C123 C 1.3342(8) 0.1105(5) -0.1983(4) 0.091(3) Uani 1 1 d . . .
H123 H 1.2890 0.1024 -0.1750 0.109 Uiso 1 1 calc R . .
Fe4 Fe 1.32248(7) 0.10899(5) -0.28301(4) 0.0586(2) Uani 1 1 d . . .
C124 C 1.1941(5) 0.0815(4) -0.3132(4) 0.072(2) Uani 1 1 d . . .
H124 H 1.1499 0.0671 -0.2926 0.087 Uiso 1 1 calc R . .
C125 C 1.2135(7) 0.1470(5) -0.3137(4) 0.084(3) Uani 1 1 d . . .
H125 H 1.1832 0.1839 -0.2939 0.100 Uiso 1 1 calc R . .
C126 C 1.2852(8) 0.1458(5) -0.3485(4) 0.088(3) Uani 1 1 d . . .
H126 H 1.3127 0.1822 -0.3561 0.106 Uiso 1 1 calc R . .
C127 C 1.3091(7) 0.0844(5) -0.3698(4) 0.078(2) Uani 1 1 d . . .
H127 H 1.3560 0.0703 -0.3946 0.094 Uiso 1 1 calc R . .
C128 C 1.2519(2) 0.04477(15) -0.34834(13) 0.0693(19) Uani 1 1 d . . .
H128 H 1.2537 -0.0006 -0.3572 0.083 Uiso 1 1 calc R . .
O1 O 0.9006(2) 0.53582(15) -0.49530(13) 0.0344(7) Uani 1 1 d R A 1
H202 H 0.9010 0.5430 -0.5277 0.050 Uiso 1 1 d . B 1
H203 H 0.8536 0.5139 -0.4924 0.050 Uiso 1 1 d . C 1
O3 O 0.9780(9) 0.6147(4) -0.4478(4) 0.076(4) Uani 0.50 1 d P D 2
H204 H 0.9448 0.5814 -0.4683 0.050 Uiso 0.50 1 d P E 2
H205 H 0.9876 0.6084 -0.4159 0.050 Uiso 0.50 1 d P F 2
O2 O 1.0317(3) 0.52120(18) -0.43143(15) 0.0416(8) Uani 1 1 d . . .
H200 H 1.0460 0.5009 -0.4068 0.050 Uiso 1 1 d . . .
H201 H 0.9870 0.5266 -0.4531 0.050 Uiso 1 1 d . . .
O4 O 0.8877(6) 0.5170(4) -0.4029(4) 0.119(3) Uani 1 1 d . . .
H206 H 0.8368 0.4954 -0.4200 0.050 Uiso 1 1 d . . .
H207 H 0.9259 0.4973 -0.3865 0.050 Uiso 1 1 d . . .
O5 O 1.1195(6) 0.1007(4) 0.0071(4) 0.118(3) Uiso 1 1 d . . .
H210 H 1.1162 0.1402 0.0051 0.050 Uiso 1 1 d . . .
H211 H 1.1285 0.1022 0.0430 0.050 Uiso 1 1 d . . .
O6 O 0.8370(9) 0.3174(6) -0.0956(6) 0.157(4) Uiso 1 1 d . . .
H208 H 0.8079 0.3297 -0.0653 0.050 Uiso 1 1 d . . .
H209 H 0.8054 0.3006 -0.1282 0.050 Uiso 1 1 d . . .

loop_
_atom_site_aniso_label
_atom_site_aniso_U_11
_atom_site_aniso_U_22
_atom_site_aniso_U_33
_atom_site_aniso_U_23
_atom_site_aniso_U_13
_atom_site_aniso_U_12
Pd1 0.0763(3) 0.0703(3) 0.0358(3) 0.0115(2) 0.0059(2) 0.0177(3)
C1 0.073(4) 0.079(5) 0.038(4) 0.006(3) 0.005(3) -0.001(4)
N1 0.077(4) 0.072(4) 0.041(3) 0.014(3) -0.001(3) 0.007(3)
C2 0.120(8) 0.083(6) 0.053(5) 0.016(4) 0.008(5) 0.011(5)
C3 0.103(8) 0.100(8) 0.125(10) 0.043(7) 0.009(7) -0.005(6)
C4 0.074(5) 0.103(7) 0.080(6) 0.021(5) 0.014(4) -0.008(5)
C5 0.071(5) 0.104(6) 0.047(5) 0.021(4) -0.002(3) -0.002(4)
C6 0.060(4) 0.091(6) 0.050(4) 0.008(4) 0.006(3) -0.003(4)
C7 0.077(5) 0.095(6) 0.045(4) 0.014(4) 0.007(4) -0.014(5)
C8 0.063(4) 0.110(6) 0.043(4) 0.014(4) 0.001(3) -0.004(4)
C9 0.059(4) 0.101(6) 0.052(5) 0.012(4) 0.001(3) -0.003(4)
C10 0.050(4) 0.127(8) 0.056(5) 0.016(4) 0.004(3) 0.007(4)
C11 0.059(4) 0.115(7) 0.048(4) 0.014(4) 0.003(3) 0.011(4)
C12 0.063(4) 0.102(6) 0.043(4) 0.019(4) -0.002(3) -0.002(4)
N2 0.056(3) 0.109(5) 0.044(4) 0.018(3) -0.004(3) -0.003(3)
C13 0.056(4) 0.146(10) 0.041(5) 0.008(5) -0.008(3) 0.028(5)
C14 0.063(4) 0.103(6) 0.050(5) 0.026(4) 0.006(3) 0.021(4)
C15 0.076(5) 0.124(7) 0.036(4) 0.016(4) 0.003(3) 0.033(5)
C16 0.094(7) 0.145(10) 0.072(6) 0.043(6) 0.029(5) 0.061(7)
C17 0.122(9) 0.117(8) 0.102(8) 0.052(7) 0.040(7) 0.067(7)
C18 0.119(8) 0.089(6) 0.073(6) 0.033(5) 0.030(5) 0.044(5)
C19 0.077(5) 0.082(5) 0.032(4) 0.010(3) 0.000(3) 0.020(4)
N3 0.079(4) 0.090(5) 0.049(4) 0.025(3) 0.010(3) 0.033(3)
C20 0.061(5) 0.139(9) 0.074(6) 0.025(6) 0.015(4) 0.006(5)
N4 0.055(3) 0.141(7) 0.049(4) 0.021(4) 0.002(3) -0.016(4)
N5 0.050(4) 0.173(10) 0.079(6) 0.051(6) 0.000(3) -0.002(5)
N6 0.063(4) 0.187(10) 0.113(8) 0.084(8) 0.015(5) -0.004(5)
C21 0.056(5) 0.176(12) 0.082(7) 0.053(7) 0.015(4) -0.005(6)
C22 0.057(4) 0.151(10) 0.069(6) 0.040(6) 0.005(4) -0.005(5)
C23 0.060(5) 0.207(14) 0.136(12) 0.114(11) 0.035(6) 0.023(7)
C24 0.060(5) 0.189(12) 0.064(6) 0.050(7) -0.002(4) 0.000(6)
C25 0.074(7) 0.27(2) 0.153(14) 0.145(16) 0.049(8) 0.029(10)
C26 0.068(6) 0.205(14) 0.149(11) 0.136(12) 0.057(7) 0.041(7)
C27 0.075(7) 0.33(3) 0.28(2) 0.22(2) 0.107(12) 0.085(12)
Fe1 0.0540(7) 0.265(3) 0.1240(15) 0.1265(17) 0.0305(8) 0.0226(10)
C28 0.099(9) 0.27(2) 0.163(16) 0.130(16) 0.058(10) 0.019(11)
C29 0.074(6) 0.26(2) 0.100(10) 0.104(12) 0.022(7) -0.002(9)
C30 0.066(6) 0.248(18) 0.156(14) 0.129(14) 0.068(8) 0.052(9)
C31 0.081(8) 0.27(2) 0.133(13) 0.112(15) 0.056(8) 0.034(11)
C32 0.063(6) 0.27(2) 0.138(12) 0.136(14) 0.053(7) 0.047(9)
C33 0.055(3) 0.078(4) 0.038(4) 0.019(3) 0.004(3) 0.009(3)
N7 0.071(4) 0.076(4) 0.036(3) 0.015(2) 0.003(2) 0.018(3)
C34 0.077(4) 0.075(4) 0.037(4) 0.011(3) 0.007(3) 0.023(3)
C35 0.060(4) 0.096(6) 0.064(5) 0.031(4) 0.010(3) 0.014(4)
C36 0.048(3) 0.096(5) 0.041(4) 0.020(3) 0.004(3) 0.005(3)
C37 0.055(3) 0.074(4) 0.052(4) 0.009(3) 0.009(3) 0.005(3)
C38 0.069(5) 0.100(6) 0.047(4) 0.021(4) -0.006(3) -0.002(4)
C39 0.085(6) 0.076(5) 0.076(6) 0.022(4) -0.009(4) 0.001(4)
C40 0.121(8) 0.074(5) 0.067(6) 0.003(4) -0.011(5) -0.004(5)
C41 0.181(12) 0.056(5) 0.088(8) 0.008(4) -0.078(8) 0.005(6)
C42 0.262(18) 0.063(5) 0.066(7) 0.009(4) -0.071(9) 0.001(7)
C43 0.200(13) 0.060(5) 0.063(6) 0.005(4) -0.050(7) 0.018(6)
C44 0.137(9) 0.073(5) 0.055(6) 0.017(4) -0.040(5) -0.001(5)
N8 0.105(5) 0.080(5) 0.053(4) 0.018(3) -0.015(4) 0.005(4)
C45 0.122(8) 0.075(5) 0.045(5) 0.013(4) -0.010(4) 0.006(5)
C46 0.102(6) 0.079(5) 0.052(5) 0.011(4) -0.016(4) 0.008(4)
C47 0.100(6) 0.087(6) 0.044(5) 0.007(4) 0.000(4) 0.018(5)
C48 0.120(7) 0.077(5) 0.047(5) 0.010(3) 0.005(4) 0.028(5)
C49 0.126(8) 0.083(6) 0.046(5) 0.004(4) -0.012(5) 0.017(5)
C50 0.116(7) 0.081(5) 0.048(5) 0.019(4) 0.008(4) 0.026(5)
N9 0.102(5) 0.061(3) 0.028(3) 0.005(2) -0.003(3) 0.012(3)
C51 0.090(5) 0.080(5) 0.036(4) 0.013(3) -0.001(3) 0.025(4)
C52 0.34(2) 0.065(6) 0.075(8) 0.006(5) -0.096(12) -0.011(9)
N10 0.187(12) 0.068(5) 0.069(6) 0.020(4) -0.050(7) -0.018(6)
N11 0.195(12) 0.098(7) 0.109(9) 0.070(6) -0.100(9) -0.079(8)
N12 0.114(6) 0.120(7) 0.057(5) 0.051(4) -0.036(4) -0.055(5)
C53 0.125(8) 0.068(5) 0.054(5) 0.016(4) -0.020(5) 0.018(5)
C54 0.072(4) 0.078(5) 0.037(4) 0.016(3) -0.016(3) -0.009(4)
C55 0.056(3) 0.058(3) 0.042(3) 0.014(2) -0.001(3) -0.004(3)
C56 0.055(4) 0.079(5) 0.057(4) 0.020(3) 0.002(3) 0.005(3)
C57 0.070(4) 0.069(4) 0.052(4) 0.009(3) 0.001(3) 0.005(3)
C58 0.053(3) 0.062(4) 0.047(4) 0.015(3) -0.007(3) -0.009(3)
C59 0.048(3) 0.077(4) 0.044(4) 0.018(3) -0.003(3) 0.000(3)
Fe2 0.0561(5) 0.0626(5) 0.0443(5) 0.0141(4) -0.0026(4) -0.0001(4)
C60 0.148(10) 0.065(5) 0.051(5) 0.010(4) -0.038(5) 0.000(5)
C61 0.077(5) 0.099(6) 0.066(6) 0.036(5) -0.024(4) -0.029(5)
C62 0.055(4) 0.073(4) 0.074(5) 0.025(4) -0.012(3) 0.003(3)
C63 0.070(4) 0.089(5) 0.047(4) 0.024(3) 0.002(3) -0.002(4)
C64 0.105(7) 0.107(7) 0.030(4) 0.015(4) -0.008(4) 0.017(5)
Pt2 0.0696(2) 0.0882(2) 0.04885(19) 0.01573(14) 0.00751(13) 0.01027(15)
N50 0.081(4) 0.077(4) 0.055(4) 0.012(3) 0.010(3) 0.007(3)
N51 0.085(5) 0.113(6) 0.098(6) 0.045(5) 0.034(4) 0.022(4)
Cl50 0.0786(12) 0.0865(13) 0.0539(11) 0.0110(8) 0.0101(9) 0.0202(9)
Cl51 0.0896(14) 0.0943(14) 0.0614(12) 0.0152(10) 0.0221(10) 0.0093(11)
Pd2 0.03747(19) 0.0513(2) 0.0374(2) 0.01132(16) 0.00910(15) 0.00668(15)
C65 0.051(3) 0.064(4) 0.048(4) 0.007(3) 0.009(3) 0.002(3)
N13 0.039(2) 0.057(3) 0.050(3) 0.015(2) 0.006(2) 0.0067(19)
C66 0.046(3) 0.060(4) 0.062(4) 0.014(3) 0.015(3) 0.013(3)
C67 0.048(3) 0.073(4) 0.081(5) 0.021(4) 0.021(3) 0.015(3)
C68 0.043(3) 0.084(5) 0.070(5) 0.018(4) 0.019(3) 0.001(3)
C69 0.047(3) 0.080(5) 0.060(4) 0.015(3) 0.013(3) -0.004(3)
C70 0.050(4) 0.080(5) 0.083(6) 0.015(4) 0.013(3) -0.005(3)
C71 0.055(4) 0.080(5) 0.098(7) 0.008(5) 0.011(4) 0.000(4)
C72 0.050(3) 0.071(4) 0.082(6) 0.006(4) 0.006(3) -0.002(3)
C73 0.053(4) 0.073(5) 0.100(7) -0.015(4) 0.028(4) -0.001(3)
C74 0.056(4) 0.075(5) 0.095(6) 0.006(4) 0.029(4) -0.002(3)
C75 0.059(4) 0.067(4) 0.061(4) -0.001(3) 0.015(3) -0.008(3)
C76 0.045(3) 0.077(4) 0.063(5) 0.013(3) 0.011(3) 0.003(3)
N14 0.045(3) 0.069(4) 0.097(5) 0.023(3) 0.021(3) 0.006(3)
C77 0.035(3) 0.081(4) 0.065(4) 0.016(3) 0.015(3) -0.004(3)
C78 0.042(3) 0.086(5) 0.051(4) 0.029(3) 0.008(3) -0.001(3)
C79 0.051(3) 0.073(4) 0.047(4) 0.020(3) 0.011(3) 0.004(3)
C80 0.043(3) 0.097(6) 0.086(6) 0.031(5) 0.015(3) -0.003(3)
C81 0.067(4) 0.061(4) 0.096(6) 0.004(4) 0.032(4) -0.010(3)
C82 0.056(4) 0.070(4) 0.061(5) 0.010(3) 0.008(3) 0.002(3)
N15 0.045(2) 0.062(3) 0.041(3) 0.013(2) 0.009(2) 0.007(2)
C83 0.042(3) 0.072(4) 0.039(3) 0.017(3) 0.003(2) 0.005(3)
C84 0.065(4) 0.082(5) 0.099(7) -0.006(4) 0.040(5) -0.016(4)
N16 0.049(3) 0.069(4) 0.085(5) 0.005(3) 0.025(3) -0.002(3)
N17 0.048(3) 0.065(4) 0.098(5) 0.019(3) 0.018(3) 0.011(3)
N18 0.040(3) 0.082(4) 0.082(5) 0.024(3) 0.006(3) 0.003(3)
C85 0.049(3) 0.071(4) 0.065(5) 0.015(3) 0.017(3) 0.006(3)
C86 0.042(3) 0.068(4) 0.076(5) 0.018(3) 0.016(3) 0.002(3)
C87 0.044(3) 0.067(4) 0.093(6) 0.020(4) 0.023(3) 0.000(3)
C88 0.051(4) 0.076(5) 0.112(8) -0.014(5) 0.016(4) -0.004(3)
C89 0.066(6) 0.072(6) 0.205(16) -0.016(8) 0.038(8) -0.016(5)
C90 0.080(6) 0.058(5) 0.189(13) 0.035(6) 0.071(8) -0.002(4)
C91 0.077(5) 0.068(5) 0.094(6) 0.024(4) 0.036(5) 0.009(4)
Fe3 0.0452(5) 0.0577(5) 0.0736(7) 0.0065(4) 0.0104(4) 0.0033(4)
C92 0.058(4) 0.081(5) 0.066(5) 0.013(4) 0.011(3) 0.007(3)
C93 0.057(4) 0.080(5) 0.054(4) -0.001(3) 0.003(3) 0.011(3)
C94 0.048(3) 0.076(5) 0.066(5) 0.006(3) 0.004(3) 0.010(3)
C95 0.041(3) 0.073(4) 0.061(4) 0.005(3) 0.003(3) 0.000(3)
C96 0.046(3) 0.070(4) 0.058(4) 0.019(3) 0.010(3) 0.001(3)
C97 0.056(3) 0.070(4) 0.054(4) 0.019(3) 0.014(3) 0.010(3)
N19 0.044(2) 0.067(3) 0.033(3) 0.013(2) 0.0104(19) 0.002(2)
C98 0.053(3) 0.069(4) 0.042(4) 0.013(3) 0.005(3) 0.000(3)
C99 0.055(4) 0.106(6) 0.034(4) 0.014(3) 0.003(3) 0.001(4)
C100 0.055(4) 0.090(5) 0.048(4) 0.027(3) 0.005(3) 0.002(3)
C101 0.056(3) 0.077(4) 0.050(4) 0.026(3) 0.020(3) 0.014(3)
C102 0.081(5) 0.098(6) 0.048(4) 0.037(4) 0.008(4) 0.025(4)
C103 0.093(6) 0.082(5) 0.064(5) 0.031(4) 0.000(4) 0.014(4)
C104 0.101(6) 0.080(5) 0.054(5) 0.022(4) 0.003(4) 0.022(4)
C105 0.107(6) 0.071(5) 0.048(5) 0.006(3) 0.007(4) 0.028(4)
C106 0.108(7) 0.082(5) 0.048(5) 0.015(4) -0.011(4) 0.019(5)
C107 0.108(7) 0.073(5) 0.047(5) 0.010(3) -0.005(4) 0.024(4)
C108 0.116(7) 0.089(6) 0.046(5) 0.014(4) -0.002(4) 0.032(5)
N20 0.101(5) 0.088(5) 0.047(4) 0.020(3) -0.001(3) 0.022(4)
C109 0.092(6) 0.097(6) 0.054(5) 0.016(4) 0.004(4) 0.026(5)
C110 0.084(5) 0.082(5) 0.053(5) 0.012(4) -0.015(4) 0.020(4)
C111 0.063(4) 0.078(4) 0.042(4) 0.017(3) -0.002(3) 0.008(3)
C112 0.051(3) 0.070(4) 0.055(4) 0.023(3) 0.001(3) 0.011(3)
C113 0.049(3) 0.056(3) 0.070(5) 0.017(3) -0.001(3) 0.005(3)
C114 0.041(3) 0.057(3) 0.053(4) 0.013(3) 0.008(2) 0.005(2)
N21 0.040(2) 0.058(3) 0.036(3) 0.0101(19) 0.0045(18) 0.0062(19)
C115 0.052(3) 0.063(4) 0.047(4) 0.013(3) 0.001(3) 0.014(3)
C116 0.167(10) 0.073(5) 0.046(5) 0.006(4) -0.022(5) 0.044(6)
N22 0.101(5) 0.074(4) 0.043(4) 0.012(3) -0.006(3) 0.028(4)
N23 0.091(5) 0.093(5) 0.042(4) 0.017(3) 0.003(3) 0.031(4)
N24 0.081(4) 0.082(4) 0.038(3) 0.017(3) 0.002(3) 0.018(3)
C117 0.090(5) 0.068(4) 0.051(5) 0.010(3) -0.010(4) 0.009(4)
C118 0.089(5) 0.063(4) 0.039(4) 0.006(3) -0.011(3) 0.012(3)
C119 0.077(5) 0.078(5) 0.057(5) 0.009(4) -0.002(4) 0.022(4)
C120 0.068(5) 0.115(7) 0.060(5) -0.006(5) -0.008(4) 0.004(5)
C121 0.071(5) 0.095(6) 0.080(7) -0.005(5) -0.012(5) 0.026(5)
C122 0.138(10) 0.085(6) 0.062(6) 0.014(4) -0.012(6) 0.049(6)
C123 0.137(9) 0.092(6) 0.055(5) 0.033(4) 0.021(5) 0.053(6)
Fe4 0.0638(6) 0.0673(6) 0.0435(5) 0.0119(4) 0.0060(4) 0.0141(4)
C124 0.059(4) 0.088(5) 0.065(5) 0.014(4) -0.003(3) 0.011(4)
C125 0.090(6) 0.086(6) 0.059(6) 0.000(4) -0.029(4) 0.024(4)
C126 0.129(8) 0.076(5) 0.064(6) 0.035(4) -0.022(5) -0.022(5)
C127 0.095(6) 0.089(6) 0.048(5) 0.014(4) 0.011(4) 0.001(5)
C128 0.071(5) 0.072(5) 0.062(5) 0.015(3) -0.002(4) 0.014(4)
O1 0.0308(15) 0.0505(19) 0.0248(16) 0.0110(13) 0.0155(12) 0.0203(13)
O3 0.159(10) 0.028(3) 0.051(5) 0.014(3) 0.063(6) 0.049(5)
O2 0.050(2) 0.052(2) 0.0237(18) 0.0102(14) 0.0040(14) 0.0327(16)
O4 0.105(5) 0.119(6) 0.158(8) 0.067(6) 0.062(5) 0.049(4)

loop_
_atom_type_symbol
_atom_type_description
_atom_type_scat_dispersion_real
_atom_type_scat_dispersion_imag
_atom_type_scat_source
C C 0.0033 0.0016 'International Tables Vol C Tables 4.2.6.8 and 6.1.1.4'
H H 0.0000 0.0000 'International Tables Vol C Tables 4.2.6.8 and 6.1.1.4'
B B 0.0013 0.0007 'International Tables Vol C Tables 4.2.6.8 and 6.1.1.4'
F F 0.0171 0.0103 'International Tables Vol C Tables 4.2.6.8 and 6.1.1.4'
Fe Fe 0.3463 0.8444 'International Tables Vol C Tables 4.2.6.8 and 6.1.1.4'
Pd Pd -0.9988 1.0072 'International Tables Vol C Tables 4.2.6.8 and 6.1.1.4'
Pt Pt -1.7033 8.3905 'International Tables Vol C Tables 4.2.6.8 and 6.1.1.4'
N N 0.0061 0.0033 'International Tables Vol C Tables 4.2.6.8 and 6.1.1.4'
Cl Cl 0.1484 0.1585 'International Tables Vol C Tables 4.2.6.8 and 6.1.1.4'
O O 0.0106 0.0060 'International Tables Vol C Tables 4.2.6.8 and 6.1.1.4'

loop_
_geom_angle_atom_site_label_1
_geom_angle_atom_site_label_2
_geom_angle_atom_site_label_3
_geom_angle
_geom_angle_site_symmetry_1
_geom_angle_site_symmetry_3
N3 Pd1 N9 90.0(3) 2_765 2_765
N3 Pd1 N1 178.8(3) 2_765 .
N9 Pd1 N1 90.8(3) 2_765 .
N3 Pd1 N7 88.2(3) 2_765 .
N9 Pd1 N7 177.8(3) 2_765 .
N1 Pd1 N7 90.9(2) . .
N1 C1 C5 121.8(8) . .
C2 N1 C1 119.1(8) . .
C2 N1 Pd1 117.3(7) . .
C1 N1 Pd1 123.6(5) . .
N1 C2 C3 122.6(10) . .
C2 C3 C4 119.6(10) . .
C3 C4 C5 119.9(9) . .
C4 C5 C6 119.6(8) . .
C4 C5 C1 116.7(9) . .
C6 C5 C1 123.6(8) . .
C7 C6 C5 172.5(9) . .
C6 C7 C8 175.3(9) . .
C9 C8 N2 121.7(9) . .
C9 C8 C7 120.4(9) . .
N2 C8 C7 117.8(7) . .
C8 C9 C10 121.3(9) . .
C9 C10 C11 118.2(8) . .
C9 C10 C20 120.6(10) . .
C11 C10 C20 121.2(8) . .
C12 C11 C10 118.1(8) . .
N2 C12 C11 124.9(9) . .
N2 C12 C13 115.4(7) . .
C11 C12 C13 119.7(8) . .
C12 N2 C8 115.7(7) . .
C14 C13 C12 179.2(10) . .
C13 C14 C15 170.2(9) . .
C19 C15 C14 118.4(8) . .
C19 C15 C16 116.9(10) . .
C14 C15 C16 124.7(9) . .
C17 C16 C15 119.2(10) . .
C18 C17 C16 120.3(9) . .
N3 C18 C17 121.7(10) . .
N3 C19 C15 123.7(8) . .
C19 N3 C18 118.1(8) . .
C19 N3 Pd1 118.4(5) . 2_765
C18 N3 Pd1 123.5(7) . 2_765
N4 C20 C10 111.8(8) . .
N5 N4 C20 121.0(9) . .
N5 N4 C21 110.9(10) . .
C20 N4 C21 126.8(11) . .
N4 N5 N6 111.7(9) . .
N5 N6 C22 99.9(10) . .
C22 C21 N4 105.9(12) . .
C21 C22 C23 128.2(13) . .
C21 C22 N6 111.6(10) . .
C23 C22 N6 120.1(13) . .
C24 C23 C27 102.0(15) . .
C24 C23 C22 126.7(14) . .
C27 C23 C22 131.3(19) . .
C24 C23 Fe1 71.1(7) . .
C27 C23 Fe1 66.0(7) . .
C22 C23 Fe1 125.8(7) . .
C23 C24 C25 113.0(16) . .
C23 C24 Fe1 70.0(8) . .
C25 C24 Fe1 70.9(9) . .
C24 C25 C26 105.7(15) . .
C24 C25 Fe1 69.4(8) . .
C26 C25 Fe1 67.2(9) . .
C27 C26 C25 101.6(14) . .
C27 C26 Fe1 66.8(7) . .
C25 C26 Fe1 70.4(6) . .
C26 C27 C23 118(2) . .
C26 C27 Fe1 73.6(10) . .
C23 C27 Fe1 73.4(9) . .
C27 Fe1 C26 39.6(7) . .
C27 Fe1 C23 40.6(6) . .
C26 Fe1 C23 70.2(4) . .
C27 Fe1 C30 160.3(6) . .
C26 Fe1 C30 156.3(8) . .
C23 Fe1 C30 121.2(5) . .
C27 Fe1 C24 64.5(8) . .
C26 Fe1 C24 68.6(5) . .
C23 Fe1 C24 38.9(6) . .
C30 Fe1 C24 106.3(6) . .
C27 Fe1 C29 126.0(8) . .
C26 Fe1 C29 159.3(8) . .
C23 Fe1 C29 107.7(5) . .
C30 Fe1 C29 42.7(6) . .
C24 Fe1 C29 123.4(6) . .
C27 Fe1 C25 66.2(9) . .
C26 Fe1 C25 42.4(6) . .
C23 Fe1 C25 68.1(6) . .
C30 Fe1 C25 118.9(8) . .
C24 Fe1 C25 39.7(5) . .
C29 Fe1 C25 157.3(9) . .
C27 Fe1 C31 160.0(7) . .
C26 Fe1 C31 121.1(6) . .
C23 Fe1 C31 153.7(8) . .
C30 Fe1 C31 39.6(6) . .
C24 Fe1 C31 119.2(8) . .
C29 Fe1 C31 70.2(6) . .
C25 Fe1 C31 103.4(7) . .
C27 Fe1 C32 126.6(8) . .
C26 Fe1 C32 106.4(5) . .
C23 Fe1 C32 162.7(9) . .
C30 Fe1 C32 68.8(6) . .
C24 Fe1 C32 157.0(7) . .
C29 Fe1 C32 69.2(5) . .
C25 Fe1 C32 121.5(5) . .
C31 Fe1 C32 42.7(7) . .
C27 Fe1 C28 110.9(10) . .
C26 Fe1 C28 123.6(8) . .
C23 Fe1 C28 122.3(7) . .
C30 Fe1 C28 70.3(8) . .
C24 Fe1 C28 157.0(6) . .
C29 Fe1 C28 39.1(6) . .
C25 Fe1 C28 161.9(7) . .
C31 Fe1 C28 73.4(8) . .
C32 Fe1 C28 44.6(6) . .
C29 C28 C32 104.3(19) . .
C29 C28 Fe1 69.0(11) . .
C32 C28 Fe1 67.3(9) . .
C28 C29 C30 111.2(14) . .
C28 C29 Fe1 71.9(8) . .
C30 C29 Fe1 67.8(6) . .
C31 C30 C29 110.9(18) . .
C31 C30 Fe1 71.5(9) . .
C29 C30 Fe1 69.5(8) . .
C30 C31 C32 106.5(18) . .
C30 C31 Fe1 68.9(8) . .
C32 C31 Fe1 69.2(9) . .
C31 C32 C28 107.0(15) . .
C31 C32 Fe1 68.1(9) . .
C28 C32 Fe1 68.2(8) . .
N7 C33 C37 122.0(7) . .
C33 N7 C34 118.2(6) . .
C33 N7 Pd1 121.5(5) . .
C34 N7 Pd1 120.1(5) . .
C35 C34 N7 122.6(7) . .
C34 C35 C36 120.2(8) . .
C35 C36 C37 117.6(7) . .
C33 C37 C36 119.3(7) . .
C33 C37 C38 118.6(7) . .
C36 C37 C38 122.1(7) . .
C39 C38 C37 176.1(10) . .
C38 C39 C40 174.2(11) . .
N8 C40 C41 122.6(9) . .
N8 C40 C39 116.5(9) . .
C41 C40 C39 120.9(10) . .
C42 C41 C40 117.8(9) . .
C43 C42 C41 120.0(10) . .
C43 C42 C52 123.4(9) . .
C41 C42 C52 115.7(10) . .
C42 C43 C44 118.0(9) . .
N8 C44 C43 124.2(8) . .
N8 C44 C45 118.4(8) . .
C43 C44 C45 117.4(9) . .
C44 N8 C40 117.3(8) . .
C46 C45 C44 174.5(11) . .
C45 C46 C47 174.7(10) . .
C48 C47 C51 120.5(9) . .
C48 C47 C46 120.1(8) . .
C51 C47 C46 119.3(8) . .
C49 C48 C47 117.9(9) . .
C48 C49 C50 120.5(9) . .
N9 C50 C49 121.1(8) . .
C50 N9 C51 119.6(7) . .
C50 N9 Pd1 120.3(6) . 2_765
C51 N9 Pd1 120.0(5) . 2_765
N9 C51 C47 120.1(7) . .
N10 C52 C42 111.6(11) . .
C53 N10 N11 112.4(11) . .
C53 N10 C52 127.1(16) . .
N11 N10 C52 120.2(14) . .
N10 N11 N12 108.1(8) . .
N11 N12 C54 105.5(11) . .
N10 C53 C54 105.5(11) . .
N12 C54 C53 108.5(8) . .
N12 C54 C55 121.7(8) . .
C53 C54 C55 129.9(8) . .
C56 C55 C59 107.1(6) . .
C56 C55 C54 125.0(6) . .
C59 C55 C54 127.8(7) . .
C56 C55 Fe2 71.2(4) . .
C59 C55 Fe2 67.9(4) . .
C54 C55 Fe2 124.0(5) . .
C55 C56 C57 108.1(7) . .
C55 C56 Fe2 69.3(4) . .
C57 C56 Fe2 70.0(4) . .
C58 C57 C56 107.2(7) . .
C58 C57 Fe2 68.8(4) . .
C56 C57 Fe2 69.4(4) . .
C59 C58 C57 109.3(6) . .
C59 C58 Fe2 69.0(4) . .
C57 C58 Fe2 71.4(4) . .
C58 C59 C55 108.3(6) . .
C58 C59 Fe2 71.5(4) . .
C55 C59 Fe2 70.4(4) . .
C61 Fe2 C59 156.0(4) . .
C61 Fe2 C60 41.9(4) . .
C59 Fe2 C60 118.6(4) . .
C61 Fe2 C58 163.2(4) . .
C59 Fe2 C58 39.5(3) . .
C60 Fe2 C58 154.1(4) . .
C61 Fe2 C64 69.1(4) . .
C59 Fe2 C64 104.7(4) . .
C60 Fe2 C64 40.1(4) . .
C58 Fe2 C64 120.8(4) . .
C61 Fe2 C55 120.4(3) . .
C59 Fe2 C55 41.8(3) . .
C60 Fe2 C55 105.0(3) . .
C58 Fe2 C55 67.9(3) . .
C64 Fe2 C55 121.4(3) . .
C61 Fe2 C62 41.2(3) . .
C59 Fe2 C62 159.2(3) . .
C60 Fe2 C62 68.3(4) . .
C58 Fe2 C62 126.8(3) . .
C64 Fe2 C62 67.1(4) . .
C55 Fe2 C62 158.9(3) . .
C61 Fe2 C56 108.8(3) . .
C59 Fe2 C56 67.9(3) . .
C60 Fe2 C56 123.6(4) . .
C58 Fe2 C56 67.5(3) . .
C64 Fe2 C56 158.0(4) . .
C55 Fe2 C56 39.4(3) . .
C62 Fe2 C56 126.6(3) . .
C61 Fe2 C57 126.8(4) . .
C59 Fe2 C57 67.1(3) . .
C60 Fe2 C57 162.3(4) . .
C58 Fe2 C57 39.8(3) . .
C64 Fe2 C57 157.5(4) . .
C55 Fe2 C57 67.4(3) . .
C62 Fe2 C57 112.8(3) . .
C56 Fe2 C57 40.5(3) . .
C61 Fe2 C63 68.1(3) . .
C59 Fe2 C63 123.0(3) . .
C60 Fe2 C63 67.8(4) . .
C58 Fe2 C63 109.6(3) . .
C64 Fe2 C63 40.7(4) . .
C55 Fe2 C63 159.2(3) . .
C62 Fe2 C63 38.6(3) . .
C56 Fe2 C63 160.5(3) . .
C57 Fe2 C63 124.9(3) . .
C64 C60 C61 108.2(8) . .
C64 C60 Fe2 70.7(5) . .
C61 C60 Fe2 68.5(5) . .
C62 C61 C60 105.5(8) . .
C62 C61 Fe2 70.9(4) . .
C60 C61 Fe2 69.6(5) . .
C63 C62 C61 110.4(8) . .
C63 C62 Fe2 72.2(4) . .
C61 C62 Fe2 67.9(4) . .
C62 C63 C64 107.5(8) . .
C62 C63 Fe2 69.2(4) . .
C64 C63 Fe2 68.0(4) . .
C60 C64 C63 108.2(9) . .
C60 C64 Fe2 69.1(5) . .
C63 C64 Fe2 71.3(5) . .
N50 Pt2 N51 89.8(3) . .
N50 Pt2 Cl50 179.4(2) . .
N51 Pt2 Cl50 89.6(3) . .
N50 Pt2 Cl51 87.8(2) . .
N51 Pt2 Cl51 177.6(3) . .
Cl50 Pt2 Cl51 92.77(8) . .
N13 Pd2 N19 89.4(2) . .
N13 Pd2 N15 179.8(3) . 2_764
N19 Pd2 N15 90.4(2) . 2_764
N13 Pd2 N21 91.2(2) . 2_764
N19 Pd2 N21 178.0(2) . 2_764
N15 Pd2 N21 88.9(2) 2_764 2_764
N13 C65 C69 121.2(6) . .
C66 N13 C65 120.3(5) . .
C66 N13 Pd2 119.2(4) . .
C65 N13 Pd2 120.5(4) . .
N13 C66 C67 121.8(7) . .
C68 C67 C66 118.7(7) . .
C67 C68 C69 120.4(6) . .
C65 C69 C68 117.5(7) . .
C65 C69 C70 121.7(7) . .
C68 C69 C70 120.6(6) . .
C71 C70 C69 177.6(9) . .
C70 C71 C72 175.0(11) . .
N14 C72 C73 122.9(7) . .
N14 C72 C71 116.4(7) . .
C73 C72 C71 120.7(8) . .
C72 C73 C74 119.2(7) . .
C75 C74 C73 117.5(7) . .
C75 C74 C84 124.6(7) . .
C73 C74 C84 117.8(7) . .
C74 C75 C76 120.4(7) . .
N14 C76 C75 122.4(7) . .
N14 C76 C77 116.1(6) . .
C75 C76 C77 121.3(7) . .
C72 N14 C76 117.6(6) . .
C78 C77 C76 174.1(8) . .
C77 C78 C79 178.7(9) . .
C80 C79 C83 117.9(6) . .
C80 C79 C78 122.5(6) . .
C83 C79 C78 119.7(6) . .
C81 C80 C79 119.7(6) . .
C82 C81 C80 119.2(7) . .
N15 C82 C81 121.5(7) . .
C83 N15 C82 120.0(6) . .
C83 N15 Pd2 120.2(4) . 2_764
C82 N15 Pd2 119.8(4) . 2_764
N15 C83 C79 121.7(6) . .
N16 C84 C74 109.0(7) . .
C85 N16 N17 110.3(6) . .
C85 N16 C84 129.5(8) . .
N17 N16 C84 119.2(8) . .
N18 N17 N16 105.6(6) . .
N17 N18 C86 111.2(7) . .
N16 C85 C86 106.5(7) . .
C85 C86 N18 106.3(7) . .
C85 C86 C87 129.6(8) . .
N18 C86 C87 124.0(8) . .
C88 C87 C91 106.0(8) . .
C88 C87 C86 127.6(8) . .
C91 C87 C86 125.9(8) . .
C88 C87 Fe3 69.3(5) . .
C91 C87 Fe3 69.7(4) . .
C86 C87 Fe3 119.4(5) . .
C89 C88 C87 107.0(12) . .
C89 C88 Fe3 69.2(5) . .
C87 C88 Fe3 69.7(4) . .
C90 C89 C88 110.5(12) . .
C90 C89 Fe3 72.1(6) . .
C88 C89 Fe3 70.1(5) . .
C89 C90 C91 106.7(10) . .
C89 C90 Fe3 68.2(6) . .
C91 C90 Fe3 69.3(5) . .
C90 C91 C87 109.8(11) . .
C90 C91 Fe3 71.2(6) . .
C87 C91 Fe3 69.1(5) . .
C95 Fe3 C89 171.3(6) . .
C95 Fe3 C88 144.2(3) . .
C89 Fe3 C88 40.7(5) . .
C95 Fe3 C87 111.5(3) . .
C89 Fe3 C87 68.3(4) . .
C88 Fe3 C87 41.0(4) . .
C95 Fe3 C92 68.3(3) . .
C89 Fe3 C92 118.8(6) . .
C88 Fe3 C92 109.9(4) . .
C87 Fe3 C92 131.0(3) . .
C95 Fe3 C91 107.2(4) . .
C89 Fe3 C91 66.6(6) . .
C88 Fe3 C91 68.2(5) . .
C87 Fe3 C91 41.2(3) . .
C92 Fe3 C91 170.0(3) . .
C95 Fe3 C94 41.0(3) . .
C89 Fe3 C94 134.7(4) . .
C88 Fe3 C94 173.9(3) . .
C87 Fe3 C94 144.8(3) . .
C92 Fe3 C94 67.9(3) . .
C91 Fe3 C94 115.1(4) . .
C95 Fe3 C96 41.2(3) . .
C89 Fe3 C96 147.4(6) . .
C88 Fe3 C96 113.3(4) . .
C87 Fe3 C96 105.2(3) . .
C92 Fe3 C96 40.6(3) . .
C91 Fe3 C96 130.3(3) . .
C94 Fe3 C96 69.0(3) . .
C95 Fe3 C93 68.3(3) . .
C89 Fe3 C93 113.4(4) . .
C88 Fe3 C93 134.2(4) . .
C87 Fe3 C93 170.5(4) . .
C92 Fe3 C93 39.6(3) . .
C91 Fe3 C93 148.3(4) . .
C94 Fe3 C93 40.6(3) . .
C96 Fe3 C93 68.1(3) . .
C95 Fe3 C90 131.7(5) . .
C89 Fe3 C90 39.7(6) . .
C88 Fe3 C90 68.2(5) . .
C87 Fe3 C90 68.5(4) . .
C92 Fe3 C90 149.8(4) . .
C91 Fe3 C90 39.5(4) . .
C94 Fe3 C90 110.7(4) . .
C96 Fe3 C90 169.3(5) . .
C93 Fe3 C90 119.1(4) . .
C93 C92 C96 109.8(8) . .
C93 C92 Fe3 70.8(5) . .
C96 C92 Fe3 70.0(4) . .
C92 C93 C94 108.5(7) . .
C92 C93 Fe3 69.6(4) . .
C94 C93 Fe3 69.2(4) . .
C93 C94 C95 107.0(7) . .
C93 C94 Fe3 70.2(4) . .
C95 C94 Fe3 68.4(4) . .
C94 C95 C96 108.7(7) . .
C94 C95 Fe3 70.6(4) . .
C96 C95 Fe3 70.6(4) . .
C92 C96 C95 106.0(7) . .
C92 C96 Fe3 69.4(4) . .
C95 C96 Fe3 68.1(4) . .
N19 C97 C101 121.1(7) . .
C98 N19 C97 119.8(6) . .
C98 N19 Pd2 120.7(5) . .
C97 N19 Pd2 119.4(4) . .
N19 C98 C99 121.1(7) . .
C100 C99 C98 119.2(7) . .
C99 C100 C101 119.6(7) . .
C100 C101 C97 119.2(7) . .
C100 C101 C102 121.3(7) . .
C97 C101 C102 119.5(7) . .
C103 C102 C101 174.0(9) . .
C102 C103 C104 170.6(10) . .
N20 C104 C105 123.8(8) . .
N20 C104 C103 116.6(8) . .
C105 C104 C103 119.6(8) . .
C106 C105 C104 119.4(8) . .
C105 C106 C107 117.6(8) . .
C105 C106 C116 119.1(8) . .
C107 C106 C116 123.3(8) . .
C108 C107 C106 119.9(8) . .
N20 C108 C107 122.6(8) . .
N20 C108 C109 118.2(8) . .
C107 C108 C109 119.0(8) . .
C104 N20 C108 116.6(7) . .
C110 C109 C108 177.3(12) . .
C109 C110 C111 178.1(10) . .
C112 C111 C115 120.2(7) . .
C112 C111 C110 122.2(7) . .
C115 C111 C110 117.5(7) . .
C113 C112 C111 117.3(6) . .
C112 C113 C114 119.2(6) . .
N21 C114 C113 122.8(6) . .
C115 N21 C114 119.8(6) . .
C115 N21 Pd2 120.9(4) . 2_764
C114 N21 Pd2 119.3(4) . 2_764
N21 C115 C111 120.6(6) . .
N22 C116 C106 112.3(8) . .
C117 N22 N23 114.0(7) . .
C117 N22 C116 127.4(9) . .
N23 N22 C116 117.9(8) . .
N24 N23 N22 105.0(7) . .
N23 N24 C118 110.7(7) . .
N22 C117 C118 102.2(8) . .
N24 C118 C117 107.9(7) . .
N24 C118 C119 122.5(8) . .
C117 C118 C119 129.2(9) . .
C123 C119 C120 106.0(8) . .
C123 C119 C118 127.9(9) . .
C120 C119 C118 126.0(9) . .
C123 C119 Fe4 70.0(5) . .
C120 C119 Fe4 69.0(5) . .
C118 C119 Fe4 123.3(6) . .
C121 C120 C119 107.7(10) . .
C121 C120 Fe4 70.7(5) . .
C119 C120 Fe4 69.2(5) . .
C122 C121 C120 108.3(9) . .
C122 C121 Fe4 67.8(5) . .
C120 C121 Fe4 68.2(5) . .
C121 C122 C123 107.8(10) . .
C121 C122 Fe4 71.8(6) . .
C123 C122 Fe4 71.0(5) . .
C122 C123 C119 109.9(10) . .
C122 C123 Fe4 68.4(5) . .
C119 C123 Fe4 69.1(5) . .
C122 Fe4 C126 164.1(5) . .
C122 Fe4 C125 154.3(5) . .
C126 Fe4 C125 40.9(4) . .
C122 Fe4 C124 119.4(5) . .
C126 Fe4 C124 69.7(4) . .
C125 Fe4 C124 42.3(4) . .
C122 Fe4 C127 128.6(4) . .
C126 Fe4 C127 39.4(4) . .
C125 Fe4 C127 67.8(4) . .
C124 Fe4 C127 68.7(4) . .
C122 Fe4 C120 69.5(5) . .
C126 Fe4 C120 105.8(4) . .
C125 Fe4 C120 123.2(4) . .
C124 Fe4 C120 162.1(4) . .
C127 Fe4 C120 119.4(4) . .
C122 Fe4 C128 110.1(3) . .
C126 Fe4 C128 67.8(3) . .
C125 Fe4 C128 67.8(3) . .
C124 Fe4 C128 39.4(3) . .
C127 Fe4 C128 41.2(3) . .
C120 Fe4 C128 156.3(3) . .
C122 Fe4 C119 70.0(4) . .
C126 Fe4 C119 117.3(4) . .
C125 Fe4 C119 103.8(3) . .
C124 Fe4 C119 123.7(4) . .
C127 Fe4 C119 152.5(4) . .
C120 Fe4 C119 41.8(4) . .
C128 Fe4 C119 161.8(3) . .
C122 Fe4 C123 40.7(4) . .
C126 Fe4 C123 153.2(4) . .
C125 Fe4 C123 118.8(4) . .
C124 Fe4 C123 107.3(5) . .
C127 Fe4 C123 166.1(4) . .
C120 Fe4 C123 68.5(5) . .
C128 Fe4 C123 127.6(4) . .
C119 Fe4 C123 40.9(4) . .
C122 Fe4 C121 40.4(5) . .
C126 Fe4 C121 126.4(5) . .
C125 Fe4 C121 162.2(5) . .
C124 Fe4 C121 155.1(4) . .
C127 Fe4 C121 110.4(4) . .
C120 Fe4 C121 41.0(4) . .
C128 Fe4 C121 123.3(3) . .
C119 Fe4 C121 69.3(4) . .
C123 Fe4 C121 67.3(5) . .
C128 C124 C125 106.2(8) . .
C128 C124 Fe4 70.6(4) . .
C125 C124 Fe4 68.6(5) . .
C126 C125 C124 107.2(8) . .
C126 C125 Fe4 69.5(5) . .
C124 C125 Fe4 69.1(5) . .
C127 C126 C125 109.0(8) . .
C127 C126 Fe4 70.8(5) . .
C125 C126 Fe4 69.6(5) . .
C126 C127 C128 107.9(8) . .
C126 C127 Fe4 69.8(5) . .
C128 C127 Fe4 69.5(4) . .
C124 C128 C127 109.7(6) . .
C124 C128 Fe4 70.0(4) . .
C127 C128 Fe4 69.3(4) . .

loop_
_geom_bond_atom_site_label_1
_geom_bond_atom_site_label_2
_geom_bond_distance
_geom_bond_site_symmetry_2
Pd1 N3 2.023(7) 2_765
Pd1 N9 2.024(6) 2_765
Pd1 N1 2.029(7) .
Pd1 N7 2.045(6) .
C1 N1 1.346(10) .
C1 C5 1.424(11) .
N1 C2 1.330(12) .
C2 C3 1.357(16) .
C3 C4 1.383(16) .
C4 C5 1.388(13) .
C5 C6 1.397(13) .
C6 C7 1.176(13) .
C7 C8 1.440(14) .
C8 C9 1.353(11) .
C8 N2 1.396(12) .
C9 C10 1.386(13) .
C10 C11 1.398(14) .
C10 C20 1.550(12) .
C11 C12 1.367(11) .
C12 N2 1.361(11) .
C12 C13 1.472(16) .
C13 C14 1.184(15) .
C14 C15 1.389(15) .
C15 C19 1.369(12) .
C15 C16 1.408(13) .
C16 C17 1.362(17) .
C17 C18 1.357(16) .
C18 N3 1.350(11) .
C19 N3 1.339(11) .
N3 Pd1 2.023(7) 2_765
C20 N4 1.347(14) .
N4 N5 1.321(13) .
N4 C21 1.351(13) .
N5 N6 1.351(13) .
N6 C22 1.490(16) .
C21 C22 1.291(17) .
C22 C23 1.470(16) .
C23 C24 1.35(2) .
C23 C27 1.38(2) .
C23 Fe1 2.027(10) .
C24 C25 1.393(18) .
C24 Fe1 2.041(13) .
C25 C26 1.48(2) .
C25 Fe1 2.061(16) .
C26 C27 1.34(2) .
C26 Fe1 2.017(9) .
C27 Fe1 1.933(16) .
Fe1 C30 2.030(13) .
Fe1 C29 2.055(11) .
Fe1 C31 2.065(16) .
Fe1 C32 2.080(13) .
Fe1 C28 2.093(19) .
C28 C29 1.39(2) .
C28 C32 1.58(2) .
C29 C30 1.49(2) .
C30 C31 1.388(19) .
C31 C32 1.51(2) .
C33 N7 1.327(10) .
C33 C37 1.382(10) .
N7 C34 1.365(9) .
C34 C35 1.347(11) .
C35 C36 1.374(12) .
C36 C37 1.404(11) .
C37 C38 1.471(13) .
C38 C39 1.168(13) .
C39 C40 1.428(14) .
C40 N8 1.329(13) .
C40 C41 1.407(15) .
C41 C42 1.367(15) .
C42 C43 1.351(14) .
C42 C52 1.538(15) .
C43 C44 1.388(14) .
C44 N8 1.310(12) .
C44 C45 1.495(13) .
C45 C46 1.171(12) .
C46 C47 1.477(13) .
C47 C48 1.378(12) .
C47 C51 1.379(11) .
C48 C49 1.351(13) .
C49 C50 1.413(13) .
C50 N9 1.303(11) .
N9 C51 1.375(10) .
N9 Pd1 2.024(6) 2_765
C52 N10 1.444(18) .
N10 C53 1.282(14) .
N10 N11 1.320(18) .
N11 N12 1.352(16) .
N12 C54 1.361(11) .
C53 C54 1.389(13) .
C54 C55 1.446(10) .
C55 C56 1.385(10) .
C55 C59 1.442(9) .
C55 Fe2 2.039(7) .
C56 C57 1.432(11) .
C56 Fe2 2.063(8) .
C57 C58 1.397(10) .
C57 Fe2 2.072(8) .
C58 C59 1.366(10) .
C58 Fe2 2.037(6) .
C59 Fe2 2.005(7) .
Fe2 C61 2.004(8) .
Fe2 C60 2.018(9) .
Fe2 C64 2.038(9) .
Fe2 C62 2.044(8) .
Fe2 C63 2.083(8) .
C60 C64 1.392(15) .
C60 C61 1.438(15) .
C61 C62 1.425(12) .
C62 C63 1.365(11) .
C63 C64 1.432(13) .
Pt2 N50 2.030(7) .
Pt2 N51 2.064(8) .
Pt2 Cl50 2.307(2) .
Pt2 Cl51 2.314(2) .
Pd2 N13 2.007(5) .
Pd2 N19 2.013(5) .
Pd2 N15 2.015(5) 2_764
Pd2 N21 2.025(5) 2_764
C65 N13 1.336(9) .
C65 C69 1.388(9) .
N13 C66 1.326(8) .
C66 C67 1.378(9) .
C67 C68 1.354(11) .
C68 C69 1.399(10) .
C69 C70 1.410(11) .
C70 C71 1.180(12) .
C71 C72 1.445(12) .
C72 N14 1.352(10) .
C72 C73 1.388(11) .
C73 C74 1.415(12) .
C74 C75 1.371(11) .
C74 C84 1.512(10) .
C75 C76 1.396(10) .
C76 N14 1.352(10) .
C76 C77 1.424(10) .
C77 C78 1.193(10) .
C78 C79 1.441(10) .
C79 C80 1.380(12) .
C79 C83 1.398(9) .
C80 C81 1.380(12) .
C81 C82 1.366(10) .
C82 N15 1.342(9) .
N15 C83 1.325(8) .
N15 Pd2 2.015(5) 2_764
C84 N16 1.471(11) .
N16 C85 1.343(10) .
N16 N17 1.368(11) .
N17 N18 1.286(10) .
N18 C86 1.378(10) .
C85 C86 1.343(11) .
C86 C87 1.440(11) .
C87 C88 1.418(13) .
C87 C91 1.429(12) .
C87 Fe3 2.028(7) .
C88 C89 1.402(16) .
C88 Fe3 2.021(8) .
C89 C90 1.38(2) .
C89 Fe3 2.009(9) .
C90 C91 1.384(14) .
C90 Fe3 2.059(9) .
C91 Fe3 2.034(9) .
Fe3 C95 2.008(7) .
Fe3 C92 2.034(8) .
Fe3 C94 2.037(7) .
Fe3 C96 2.041(7) .
Fe3 C93 2.049(8) .
C92 C93 1.383(12) .
C92 C96 1.415(11) .
C93 C94 1.417(11) .
C94 C95 1.418(11) .
C95 C96 1.426(11) .
C97 N19 1.355(9) .
C97 C101 1.398(10) .
N19 C98 1.339(8) .
C98 C99 1.418(10) .
C99 C100 1.363(12) .
C100 C101 1.390(11) .
C101 C102 1.414(11) .
C102 C103 1.223(12) .
C103 C104 1.411(12) .
C104 N20 1.351(11) .
C104 C105 1.378(12) .
C105 C106 1.362(12) .
C106 C107 1.417(12) .
C106 C116 1.496(12) .
C107 C108 1.361(12) .
C108 N20 1.359(11) .
C108 C109 1.418(13) .
C109 C110 1.199(12) .
C110 C111 1.445(11) .
C111 C112 1.376(11) .
C111 C115 1.407(10) .
C112 C113 1.374(11) .
C113 C114 1.387(10) .
C114 N21 1.312(8) .
N21 C115 1.311(8) .
N21 Pd2 2.025(5) 2_764
C116 N22 1.489(11) .
N22 C117 1.323(11) .
N22 N23 1.343(11) .
N23 N24 1.275(9) .
N24 C118 1.358(11) .
C117 C118 1.377(12) .
C118 C119 1.449(11) .
C119 C123 1.415(14) .
C119 C120 1.440(13) .
C119 Fe4 2.020(8) .
C120 C121 1.425(14) .
C120 Fe4 2.016(9) .
C121 C122 1.398(17) .
C121 Fe4 2.049(9) .
C122 C123 1.400(13) .
C122 Fe4 1.998(9) .
C123 Fe4 2.032(9) .
Fe4 C126 2.001(9) .
Fe4 C125 2.002(8) .
Fe4 C124 2.010(8) .
Fe4 C127 2.013(8) .
Fe4 C128 2.017(4) .
C124 C128 1.358(9) .
C124 C125 1.446(13) .
C125 C126 1.400(15) .
C126 C127 1.353(14) .
C127 C128 1.417(10) .

loop_
_platon_squeeze_void_nr
_platon_squeeze_void_average_x
_platon_squeeze_void_average_y
_platon_squeeze_void_average_z
_platon_squeeze_void_volume
_platon_squeeze_void_count_electrons
1 -0.006 0.000 0.000 2149.0 281.7
